data_1562108
loop_
_publ_author_name
'Fang, Ming'
'Li, Xiuhua'
'Cui, Ping'
'Zhao, Bin'

_publ_section_title
;
 Ferromagnetic interactions and slow magnetic relaxation behaviors of two
 lanthanide coordination polymers bridged by 2,6-naphthalenedicarboxylate
 ligand
;
_journal_name_full 'Journal of Solid State Chemistry'
_journal_page_first 138
_journal_page_last 143
_journal_paper_doi 10.1016/j.jssc.2014.07.020
_journal_volume 223
_journal_year 2015
_chemical_formula_sum 'C30 H19 Gd N2 O7'
_chemical_formula_weight 676.72
_space_group_IT_number 2
_space_group_name_Hall '-P 1'
_space_group_name_H-M_alt 'P -1'
_symmetry_cell_setting triclinic
_symmetry_space_group_name_H-M 'P -1'
_atom_sites_solution_hydrogens geom
_atom_sites_solution_primary direct
_atom_sites_solution_secondary difmap
_cell_angle_alpha 78.026(4)
_cell_angle_beta 82.467(4)
_cell_angle_gamma 89.128(5)
_cell_formula_units_Z 2
_cell_length_a 8.2095(16)
_cell_length_b 12.047(2)
_cell_length_c 12.653(2)
_cell_measurement_reflns_used 8126
_cell_measurement_temperature 293(2)
_cell_measurement_theta_max 27.48
_cell_measurement_theta_min 3.02
_cell_volume 1213.5(4)
_computing_cell_refinement PROCESS-AUTO
_computing_data_collection PROCESS-AUTO
_computing_data_reduction CrystalStructure
_computing_molecular_graphics 'Bruker SHELXTL'
_computing_publication_material 'Bruker SHELXTL'
_computing_structure_refinement 'SHELXL-97 (Sheldrick, 1997)'
_computing_structure_solution 'SHELXS-97 (Sheldrick, 1990)'
_diffrn_ambient_temperature 293(2)
_diffrn_detector_area_resol_mean 'phi and omega scans'
_diffrn_measured_fraction_theta_full 0.974
_diffrn_measured_fraction_theta_max 0.974
_diffrn_measurement_device_type SCX-MINI
_diffrn_measurement_method \w
_diffrn_radiation_monochromator graphite
_diffrn_radiation_source 'fine-focus sealed tube'
_diffrn_radiation_type MoK\a
_diffrn_radiation_wavelength 0.71075
_diffrn_reflns_av_R_equivalents 0.0628
_diffrn_reflns_av_sigmaI/netI 0.1172
_diffrn_reflns_limit_h_max 10
_diffrn_reflns_limit_h_min -10
_diffrn_reflns_limit_k_max 14
_diffrn_reflns_limit_k_min -15
_diffrn_reflns_limit_l_max 16
_diffrn_reflns_limit_l_min -16
_diffrn_reflns_number 8591
_diffrn_reflns_theta_full 27.48
_diffrn_reflns_theta_max 27.48
_diffrn_reflns_theta_min 3.02
_diffrn_standards_decay_% .
_diffrn_standards_interval_count .
_diffrn_standards_interval_time .
_diffrn_standards_number .
_exptl_absorpt_coefficient_mu 2.789
_exptl_absorpt_correction_T_max 0.8966
_exptl_absorpt_correction_T_min 0.7678
_exptl_absorpt_correction_type multi-scan
_exptl_absorpt_process_details SADABS
_exptl_crystal_colour colorless
_exptl_crystal_density_diffrn 1.852
_exptl_crystal_density_method 'not measured'
_exptl_crystal_description block
_exptl_crystal_F_000 666
_exptl_crystal_size_max 0.10
_exptl_crystal_size_mid 0.06
_exptl_crystal_size_min 0.04
_refine_diff_density_max 1.448
_refine_diff_density_min -1.697
_refine_diff_density_rms 0.264
_refine_ls_extinction_method none
_refine_ls_goodness_of_fit_ref 1.117
_refine_ls_hydrogen_treatment constra
_refine_ls_matrix_type full
_refine_ls_number_parameters 361
_refine_ls_number_reflns 5433
_refine_ls_number_restraints 6
_refine_ls_restrained_S_all 1.120
_refine_ls_R_factor_all 0.0967
_refine_ls_R_factor_gt 0.0691
_refine_ls_shift/su_max 0.000
_refine_ls_shift/su_mean 0.000
_refine_ls_structure_factor_coef Fsqd
_refine_ls_weighting_details 'calc w=1/[\s^2^(Fo^2^)+(0.0667P)^2^+0.0000P] where P=(Fo^2^+2Fc^2^)/3'
_refine_ls_weighting_scheme calc
_refine_ls_wR_factor_gt 0.1348
_refine_ls_wR_factor_ref 0.1501
_reflns_number_gt 4325
_reflns_number_total 5433
_reflns_threshold_expression >2sigma(I)
_cod_data_source_file JSSC-2015-223-138.cif
_cod_data_source_block 1
_cod_depositor_comments
;
The following automatic conversions were performed:

data item '_exptl_absorpt_correction_type' value 'Multi-scan' was
changed to 'multi-scan' in accordance with the built-in table derived
from the CIF Core dictionary named 'cif_core.dic' version 2.4.5 last
updated on 2014-11-21.

data item '_symmetry_cell_setting' value 'Triclinic' was changed to
'triclinic' in accordance with the built-in table derived from the
CIF Core dictionary named 'cif_core.dic' version 2.4.5 last updated
on 2014-11-21.

Automatic conversion script
Id: cif_fix_values 8369 2020-08-20 11:38:08Z andrius 
;
_cod_original_sg_symbol_H-M P-1
_cod_database_code 1562108

loop_
_symmetry_equiv_pos_as_xyz
'x, y, z'
'-x, -y, -z'

loop_
_atom_site_label
_atom_site_type_symbol
_atom_site_fract_x
_atom_site_fract_y
_atom_site_fract_z
_atom_site_U_iso_or_equiv
_atom_site_adp_type
_atom_site_occupancy
_atom_site_symmetry_multiplicity
_atom_site_calc_flag
_atom_site_refinement_flags
_atom_site_disorder_assembly
_atom_site_disorder_group
Gd1 Gd 0.19722(5) 0.52968(4) 0.36460(4) 0.01733(14) Uani 1 1 d . . .
C1 C 0.1217(10) 0.2985(7) 0.5521(7) 0.0208(19) Uani 1 1 d . . .
C2 C 0.1186(10) 0.1717(7) 0.5833(7) 0.0198(18) Uani 1 1 d . . .
C3 C -0.0103(11) 0.1140(8) 0.6608(7) 0.028(2) Uani 1 1 d . . .
H3 H -0.0878 0.1555 0.6963 0.033 Uiso 1 1 calc R . .
C4 C -0.0209(11) -0.0007(8) 0.6831(8) 0.030(2) Uani 1 1 d . . .
H4 H -0.1055 -0.0365 0.7344 0.036 Uiso 1 1 calc R . .
C5 C 0.0914(10) -0.0665(7) 0.6315(7) 0.0230(19) Uani 1 1 d . . .
C6 C 0.2211(11) -0.0120(7) 0.5554(7) 0.023(2) Uani 1 1 d . . .
C7 C 0.2315(10) 0.1091(7) 0.5338(7) 0.024(2) Uani 1 1 d . . .
H7 H 0.3178 0.1460 0.4847 0.028 Uiso 1 1 calc R . .
C8 C 0.3311(11) -0.0774(8) 0.4989(8) 0.030(2) Uani 1 1 d . . .
H8 H 0.4175 -0.0418 0.4489 0.036 Uiso 1 1 calc R . .
C9 C 0.3121(11) -0.1910(8) 0.5166(8) 0.032(2) Uani 1 1 d . . .
H9 H 0.3872 -0.2329 0.4798 0.039 Uiso 1 1 calc R . .
C10 C 0.1805(10) -0.2473(7) 0.5898(7) 0.0194(18) Uani 1 1 d . . .
C11 C 0.0744(11) -0.1863(7) 0.6466(7) 0.025(2) Uani 1 1 d . . .
H11 H -0.0109 -0.2236 0.6963 0.029 Uiso 1 1 calc R . .
C12 C 0.1470(10) -0.3695(8) 0.5933(7) 0.0207(19) Uani 1 1 d . . .
C13 C 0.4729(11) 0.7492(8) 0.2602(7) 0.025(2) Uani 1 1 d . . .
C14 C 0.6517(12) 0.9131(9) 0.1550(8) 0.035(2) Uani 1 1 d . . .
H14 H 0.7263 0.8950 0.2051 0.042 Uiso 1 1 calc R . .
C15 C 0.5010(11) 0.8522(7) 0.1728(7) 0.025(2) Uani 1 1 d . . .
C16 C 0.3904(11) 0.8828(8) 0.1032(8) 0.029(2) Uani 1 1 d . . .
H16 H 0.2898 0.8447 0.1164 0.034 Uiso 1 1 calc R . .
C17 C 0.4233(11) 0.9724(7) 0.0093(7) 0.025(2) Uani 1 1 d . . .
C18 C 0.3124(12) 1.0045(9) -0.0678(9) 0.042(3) Uani 1 1 d . . .
H18 H 0.2116 0.9669 -0.0572 0.050 Uiso 1 1 calc R . .
C19 C 0.3905(13) 0.3242(9) 0.2446(9) 0.041(3) Uani 1 1 d . . .
H19 H 0.4083 0.2983 0.3166 0.049 Uiso 1 1 calc R . .
C20 C 0.4547(16) 0.2632(11) 0.1684(12) 0.064(4) Uani 1 1 d . . .
H20 H 0.5139 0.1979 0.1904 0.077 Uiso 1 1 calc R . .
C21 C 0.4343(18) 0.2952(12) 0.0660(12) 0.069(4) Uani 1 1 d . . .
H21 H 0.4760 0.2520 0.0159 0.083 Uiso 1 1 calc R . .
C22 C 0.3500(15) 0.3942(13) 0.0327(9) 0.059(4) Uani 1 1 d . . .
C23 C 0.2815(12) 0.4518(10) 0.1156(8) 0.040(3) Uani 1 1 d . . .
C24 C 0.1852(12) 0.5542(10) 0.0871(8) 0.036(3) Uani 1 1 d . . .
C25 C 0.1636(14) 0.5906(12) -0.0218(9) 0.048(3) Uani 1 1 d . . .
C26 C 0.2346(18) 0.5348(13) -0.1022(10) 0.066(4) Uani 1 1 d . . .
H26 H 0.2206 0.5629 -0.1746 0.080 Uiso 1 1 calc R . .
C27 C 0.3195(17) 0.4442(14) -0.0771(10) 0.064(4) Uani 1 1 d U . .
H27 H 0.3638 0.4090 -0.1330 0.077 Uiso 1 1 calc R . .
C28 C 0.0684(17) 0.6849(15) -0.0434(10) 0.072(5) Uani 1 1 d . . .
H28 H 0.0536 0.7157 -0.1151 0.086 Uiso 1 1 calc R . .
C29 C -0.0053(17) 0.7346(12) 0.0378(12) 0.064(4) Uani 1 1 d . . .
H29 H -0.0703 0.7983 0.0227 0.077 Uiso 1 1 calc R . .
C30 C 0.0207(14) 0.6861(9) 0.1447(9) 0.043(3) Uani 1 1 d . . .
H30 H -0.0335 0.7166 0.2012 0.052 Uiso 1 1 calc R . .
N1 N 0.3075(10) 0.4147(7) 0.2210(7) 0.034(2) Uani 1 1 d . . .
N2 N 0.1156(10) 0.6017(7) 0.1684(6) 0.0323(19) Uani 1 1 d . . .
O1 O 0.2249(8) 0.3454(5) 0.4736(5) 0.0278(15) Uani 1 1 d . . .
O2 O 0.0159(7) 0.3503(5) 0.6014(5) 0.0292(15) Uani 1 1 d . . .
O3 O 0.0276(7) -0.4184(5) 0.6566(5) 0.0268(14) Uani 1 1 d . . .
O4 O 0.2378(7) -0.4162(5) 0.5268(5) 0.0268(15) Uani 1 1 d . . .
O5 O 0.3340(7) 0.6992(5) 0.2752(5) 0.0280(15) Uani 1 1 d . . .
O6 O 0.5917(9) 0.7128(7) 0.3097(6) 0.046(2) Uani 1 1 d . . .
O7 O 0.4866(7) 0.5020(6) 0.3770(5) 0.0336(16) Uani 1 1 d . . .
H7A H 0.5523 0.5548 0.3418 0.040 Uiso 1 1 d R . .
H7B H 0.5436 0.4496 0.4098 0.040 Uiso 1 1 d R . .

loop_
_atom_site_aniso_label
_atom_site_aniso_U_11
_atom_site_aniso_U_22
_atom_site_aniso_U_33
_atom_site_aniso_U_23
_atom_site_aniso_U_13
_atom_site_aniso_U_12
Gd1 0.0230(2) 0.0114(2) 0.0172(2) -0.00431(16) 0.00112(15) -0.00142(15)
C1 0.025(5) 0.015(4) 0.026(5) -0.010(4) -0.011(4) 0.002(4)
C2 0.023(4) 0.014(4) 0.026(5) -0.006(4) -0.010(4) 0.002(3)
C3 0.034(5) 0.022(5) 0.026(5) -0.008(4) 0.008(4) -0.016(4)
C4 0.031(5) 0.021(5) 0.037(6) -0.012(4) 0.009(4) -0.010(4)
C5 0.025(5) 0.019(5) 0.025(5) -0.005(4) -0.003(4) 0.001(4)
C6 0.029(5) 0.015(4) 0.028(5) -0.011(4) -0.004(4) 0.000(4)
C7 0.025(5) 0.018(5) 0.028(5) -0.007(4) -0.002(4) -0.003(4)
C8 0.030(5) 0.020(5) 0.037(6) -0.007(4) 0.008(4) 0.000(4)
C9 0.030(5) 0.031(6) 0.036(6) -0.011(5) 0.003(4) 0.007(4)
C10 0.028(5) 0.007(4) 0.021(4) 0.000(4) -0.002(4) -0.007(3)
C11 0.030(5) 0.014(4) 0.030(5) -0.005(4) -0.005(4) -0.004(4)
C12 0.024(4) 0.021(5) 0.019(5) -0.003(4) -0.011(4) 0.006(4)
C13 0.032(5) 0.020(5) 0.024(5) -0.004(4) -0.002(4) 0.000(4)
C14 0.040(6) 0.032(6) 0.032(6) 0.008(5) -0.019(5) -0.006(5)
C15 0.030(5) 0.016(5) 0.024(5) 0.004(4) 0.001(4) -0.008(4)
C16 0.027(5) 0.028(5) 0.030(5) -0.006(5) 0.002(4) -0.011(4)
C17 0.032(5) 0.015(5) 0.025(5) -0.001(4) 0.000(4) -0.009(4)
C18 0.034(6) 0.044(7) 0.041(6) 0.011(6) -0.009(5) -0.021(5)
C19 0.039(6) 0.030(6) 0.049(7) -0.011(5) 0.012(5) 0.007(5)
C20 0.065(9) 0.052(8) 0.078(11) -0.029(8) 0.008(8) 0.016(7)
C21 0.078(10) 0.069(10) 0.068(10) -0.051(9) 0.022(8) 0.002(8)
C22 0.049(7) 0.102(12) 0.037(7) -0.048(8) 0.010(5) -0.032(7)
C23 0.029(6) 0.065(8) 0.033(6) -0.031(6) 0.011(4) -0.020(5)
C24 0.038(6) 0.047(7) 0.021(5) -0.002(5) -0.002(4) -0.022(5)
C25 0.045(7) 0.075(9) 0.026(6) -0.009(6) -0.011(5) -0.021(6)
C26 0.084(10) 0.090(12) 0.026(6) -0.012(7) -0.004(6) -0.041(9)
C27 0.071(7) 0.093(8) 0.038(6) -0.045(6) 0.013(5) -0.018(6)
C28 0.070(10) 0.114(14) 0.026(7) 0.010(8) -0.019(6) -0.037(9)
C29 0.073(9) 0.047(8) 0.070(10) 0.015(8) -0.041(8) -0.022(7)
C30 0.057(7) 0.033(6) 0.040(7) 0.001(5) -0.019(5) -0.008(5)
N1 0.036(5) 0.037(5) 0.032(5) -0.018(4) 0.008(4) -0.007(4)
N2 0.046(5) 0.033(5) 0.019(4) -0.004(4) -0.012(4) -0.008(4)
O1 0.038(4) 0.018(3) 0.023(3) 0.001(3) 0.002(3) 0.002(3)
O2 0.027(3) 0.022(4) 0.043(4) -0.017(3) -0.008(3) 0.009(3)
O3 0.028(3) 0.019(3) 0.032(4) -0.004(3) 0.002(3) -0.006(3)
O4 0.034(4) 0.019(3) 0.028(4) -0.009(3) -0.001(3) 0.003(3)
O5 0.029(3) 0.024(4) 0.028(4) 0.002(3) -0.004(3) -0.007(3)
O6 0.041(4) 0.047(5) 0.044(5) 0.011(4) -0.016(4) -0.012(4)
O7 0.027(3) 0.037(4) 0.033(4) 0.001(3) -0.005(3) 0.005(3)

loop_
_atom_type_symbol
_atom_type_description
_atom_type_scat_dispersion_real
_atom_type_scat_dispersion_imag
_atom_type_scat_source
C C 0.0033 0.0016 'International Tables Vol C Tables 4.2.6.8 and 6.1.1.4'
H H 0.0000 0.0000 'International Tables Vol C Tables 4.2.6.8 and 6.1.1.4'
Gd Gd -0.1653 3.9035 'International Tables Vol C Tables 4.2.6.8 and 6.1.1.4'
N N 0.0061 0.0033 'International Tables Vol C Tables 4.2.6.8 and 6.1.1.4'
O O 0.0106 0.0060 'International Tables Vol C Tables 4.2.6.8 and 6.1.1.4'

loop_
_geom_angle_atom_site_label_1
_geom_angle_atom_site_label_2
_geom_angle_atom_site_label_3
_geom_angle
_geom_angle_site_symmetry_1
_geom_angle_site_symmetry_3
O2 Gd1 O4 74.4(2) 2_566 1_565
O2 Gd1 O5 83.2(2) 2_566 .
O4 Gd1 O5 86.1(2) 1_565 .
O2 Gd1 O3 80.2(2) 2_566 2_556
O4 Gd1 O3 124.9(2) 1_565 2_556
O5 Gd1 O3 138.3(2) . 2_556
O2 Gd1 O1 123.5(2) 2_566 .
O4 Gd1 O1 81.6(2) 1_565 .
O5 Gd1 O1 145.4(2) . .
O3 Gd1 O1 73.1(2) 2_556 .
O2 Gd1 O7 142.1(2) 2_566 .
O4 Gd1 O7 75.2(2) 1_565 .
O5 Gd1 O7 72.6(2) . .
O3 Gd1 O7 136.6(2) 2_556 .
O1 Gd1 O7 73.0(2) . .
O2 Gd1 N1 139.5(3) 2_566 .
O4 Gd1 N1 146.1(3) 1_565 .
O5 Gd1 N1 95.7(2) . .
O3 Gd1 N1 74.0(2) 2_556 .
O1 Gd1 N1 77.8(2) . .
O7 Gd1 N1 73.1(3) . .
O2 Gd1 N2 78.7(3) 2_566 .
O4 Gd1 N2 144.6(2) 1_565 .
O5 Gd1 N2 68.1(2) . .
O3 Gd1 N2 71.3(2) 2_556 .
O1 Gd1 N2 133.2(2) . .
O7 Gd1 N2 116.4(2) . .
N1 Gd1 N2 63.8(3) . .
O2 C1 O1 124.1(8) . .
O2 C1 C2 117.6(8) . .
O1 C1 C2 118.2(7) . .
C7 C2 C3 118.6(8) . .
C7 C2 C1 121.0(8) . .
C3 C2 C1 120.3(8) . .
C4 C3 C2 120.5(8) . .
C4 C3 H3 119.7 . .
C2 C3 H3 119.7 . .
C3 C4 C5 121.9(8) . .
C3 C4 H4 119.1 . .
C5 C4 H4 119.1 . .
C4 C5 C6 118.9(8) . .
C4 C5 C11 122.7(8) . .
C6 C5 C11 118.2(8) . .
C5 C6 C8 119.4(8) . .
C5 C6 C7 118.4(8) . .
C8 C6 C7 122.1(8) . .
C2 C7 C6 121.6(8) . .
C2 C7 H7 119.2 . .
C6 C7 H7 119.2 . .
C9 C8 C6 120.6(8) . .
C9 C8 H8 119.7 . .
C6 C8 H8 119.7 . .
C8 C9 C10 121.2(8) . .
C8 C9 H9 119.4 . .
C10 C9 H9 119.4 . .
C11 C10 C9 119.2(8) . .
C11 C10 C12 120.8(7) . .
C9 C10 C12 119.5(8) . .
C10 C11 C5 121.3(8) . .
C10 C11 H11 119.4 . .
C5 C11 H11 119.4 . .
O3 C12 O4 123.6(9) . .
O3 C12 C10 119.3(8) . .
O4 C12 C10 117.1(8) . .
O6 C13 O5 124.2(9) . .
O6 C13 C15 117.5(8) . .
O5 C13 C15 118.1(8) . .
C18 C14 C15 120.8(9) 2_675 .
C18 C14 H14 119.6 2_675 .
C15 C14 H14 119.6 . .
C16 C15 C14 119.2(8) . .
C16 C15 C13 120.2(8) . .
C14 C15 C13 120.3(8) . .
C15 C16 C17 121.7(9) . .
C15 C16 H16 119.1 . .
C17 C16 H16 119.1 . .
C17 C17 C18 118.6(10) 2_675 .
C17 C17 C16 118.0(11) 2_675 .
C18 C17 C16 123.4(8) . .
C14 C18 C17 121.7(9) 2_675 .
C14 C18 H18 119.2 2_675 .
C17 C18 H18 119.2 . .
N1 C19 C20 123.2(12) . .
N1 C19 H19 118.4 . .
C20 C19 H19 118.4 . .
C21 C20 C19 121.3(13) . .
C21 C20 H20 119.3 . .
C19 C20 H20 119.3 . .
C20 C21 C22 119.4(11) . .
C20 C21 H21 120.3 . .
C22 C21 H21 120.3 . .
C21 C22 C23 116.8(12) . .
C21 C22 C27 127.2(12) . .
C23 C22 C27 116.1(14) . .
N1 C23 C22 121.1(11) . .
N1 C23 C24 119.1(9) . .
C22 C23 C24 119.8(11) . .
N2 C24 C25 124.8(11) . .
N2 C24 C23 117.7(9) . .
C25 C24 C23 117.4(10) . .
C28 C25 C24 114.9(12) . .
C28 C25 C26 123.1(12) . .
C24 C25 C26 122.0(13) . .
C27 C26 C25 120.6(13) . .
C27 C26 H26 119.7 . .
C25 C26 H26 119.7 . .
C26 C27 C22 124.0(12) . .
C26 C27 H27 118.0 . .
C22 C27 H27 118.0 . .
C29 C28 C25 121.6(12) . .
C29 C28 H28 119.2 . .
C25 C28 H28 119.2 . .
C28 C29 C30 117.5(13) . .
C28 C29 H29 121.2 . .
C30 C29 H29 121.2 . .
N2 C30 C29 123.1(12) . .
N2 C30 H30 118.4 . .
C29 C30 H30 118.4 . .
C19 N1 C23 118.1(9) . .
C19 N1 Gd1 122.3(7) . .
C23 N1 Gd1 119.6(7) . .
C30 N2 C24 117.9(9) . .
C30 N2 Gd1 123.0(7) . .
C24 N2 Gd1 119.0(7) . .
C1 O1 Gd1 124.9(5) . .
C1 O2 Gd1 161.1(6) . 2_566
C12 O3 Gd1 134.2(6) . 2_556
C12 O4 Gd1 133.3(6) . 1_545
C13 O5 Gd1 142.2(6) . .
Gd1 O7 H7A 117.3 . .
Gd1 O7 H7B 135.0 . .
H7A O7 H7B 107.7 . .

loop_
_geom_bond_atom_site_label_1
_geom_bond_atom_site_label_2
_geom_bond_distance
_geom_bond_site_symmetry_2
Gd1 O2 2.306(6) 2_566
Gd1 O4 2.343(6) 1_565
Gd1 O5 2.343(6) .
Gd1 O3 2.372(6) 2_556
Gd1 O1 2.383(6) .
Gd1 O7 2.415(6) .
Gd1 N1 2.572(8) .
Gd1 N2 2.625(8) .
C1 O2 1.240(10) .
C1 O1 1.259(10) .
C1 C2 1.496(11) .
C2 C7 1.358(11) .
C2 C3 1.426(12) .
C3 C4 1.353(12) .
C3 H3 0.9300 .
C4 C5 1.393(12) .
C4 H4 0.9300 .
C5 C6 1.408(12) .
C5 C11 1.422(12) .
C6 C8 1.411(11) .
C6 C7 1.430(12) .
C7 H7 0.9300 .
C8 C9 1.348(13) .
C8 H8 0.9300 .
C9 C10 1.409(12) .
C9 H9 0.9300 .
C10 C11 1.361(11) .
C10 C12 1.491(12) .
C11 H11 0.9300 .
C12 O3 1.252(10) .
C12 O4 1.265(10) .
C13 O6 1.253(11) .
C13 O5 1.271(11) .
C13 C15 1.479(12) .
C14 C18 1.327(13) 2_675
C14 C15 1.416(13) .
C14 H14 0.9300 .
C15 C16 1.342(13) .
C16 C17 1.429(12) .
C16 H16 0.9300 .
C17 C17 1.403(17) 2_675
C17 C18 1.413(14) .
C18 C14 1.327(13) 2_675
C18 H18 0.9300 .
C19 N1 1.280(13) .
C19 C20 1.376(15) .
C19 H19 0.9300 .
C20 C21 1.305(19) .
C20 H20 0.9300 .
C21 C22 1.39(2) .
C21 H21 0.9300 .
C22 C23 1.427(14) .
C22 C27 1.448(19) .
C23 N1 1.360(13) .
C23 C24 1.462(16) .
C24 N2 1.338(13) .
C24 C25 1.391(14) .
C25 C28 1.369(19) .
C25 C26 1.395(18) .
C26 C27 1.291(19) .
C26 H26 0.9300 .
C27 H27 0.9300 .
C28 C29 1.36(2) .
C28 H28 0.9300 .
C29 C30 1.399(16) .
C29 H29 0.9300 .
C30 N2 1.282(13) .
C30 H30 0.9300 .
O2 Gd1 2.306(6) 2_566
O3 Gd1 2.372(6) 2_556
O4 Gd1 2.343(6) 1_545
O7 H7A 0.8500 .
O7 H7B 0.8500 .

loop_
_geom_torsion_atom_site_label_1
_geom_torsion_atom_site_label_2
_geom_torsion_atom_site_label_3
_geom_torsion_atom_site_label_4
_geom_torsion
_geom_torsion_site_symmetry_1
_geom_torsion_site_symmetry_2
_geom_torsion_site_symmetry_3
_geom_torsion_site_symmetry_4
O2 C1 C2 C7 -179.3(8) . . . .
O1 C1 C2 C7 4.8(13) . . . .
O2 C1 C2 C3 5.0(12) . . . .
O1 C1 C2 C3 -171.0(8) . . . .
C7 C2 C3 C4 -1.0(14) . . . .
C1 C2 C3 C4 174.9(9) . . . .
C2 C3 C4 C5 -0.5(15) . . . .
C3 C4 C5 C6 1.2(15) . . . .
C3 C4 C5 C11 -174.4(9) . . . .
C4 C5 C6 C8 -177.1(9) . . . .
C11 C5 C6 C8 -1.4(13) . . . .
C4 C5 C6 C7 -0.3(13) . . . .
C11 C5 C6 C7 175.4(8) . . . .
C3 C2 C7 C6 1.8(13) . . . .
C1 C2 C7 C6 -174.0(8) . . . .
C5 C6 C7 C2 -1.1(14) . . . .
C8 C6 C7 C2 175.5(9) . . . .
C5 C6 C8 C9 0.5(15) . . . .
C7 C6 C8 C9 -176.1(9) . . . .
C6 C8 C9 C10 1.5(16) . . . .
C8 C9 C10 C11 -2.5(15) . . . .
C8 C9 C10 C12 169.7(9) . . . .
C9 C10 C11 C5 1.6(14) . . . .
C12 C10 C11 C5 -170.5(8) . . . .
C4 C5 C11 C10 175.8(9) . . . .
C6 C5 C11 C10 0.3(14) . . . .
C11 C10 C12 O3 -6.2(13) . . . .
C9 C10 C12 O3 -178.3(8) . . . .
C11 C10 C12 O4 170.1(8) . . . .
C9 C10 C12 O4 -1.9(12) . . . .
C18 C14 C15 C16 -3.5(16) 2_675 . . .
C18 C14 C15 C13 170.3(10) 2_675 . . .
O6 C13 C15 C16 167.1(9) . . . .
O5 C13 C15 C16 -8.3(14) . . . .
O6 C13 C15 C14 -6.7(14) . . . .
O5 C13 C15 C14 178.0(9) . . . .
C14 C15 C16 C17 2.4(15) . . . .
C13 C15 C16 C17 -171.4(8) . . . .
C15 C16 C17 C17 0.6(17) . . . 2_675
C15 C16 C17 C18 177.8(10) . . . .
C17 C17 C18 C14 -1.7(19) 2_675 . . 2_675
C16 C17 C18 C14 -178.9(10) . . . 2_675
N1 C19 C20 C21 0(2) . . . .
C19 C20 C21 C22 2(2) . . . .
C20 C21 C22 C23 -4(2) . . . .
C20 C21 C22 C27 178.2(13) . . . .
C21 C22 C23 N1 4.1(16) . . . .
C27 C22 C23 N1 -177.5(10) . . . .
C21 C22 C23 C24 -177.6(11) . . . .
C27 C22 C23 C24 0.8(15) . . . .
N1 C23 C24 N2 -5.4(14) . . . .
C22 C23 C24 N2 176.3(9) . . . .
N1 C23 C24 C25 178.9(9) . . . .
C22 C23 C24 C25 0.6(15) . . . .
N2 C24 C25 C28 2.7(17) . . . .
C23 C24 C25 C28 178.1(10) . . . .
N2 C24 C25 C26 -177.4(11) . . . .
C23 C24 C25 C26 -2.0(16) . . . .
C28 C25 C26 C27 -178.0(14) . . . .
C24 C25 C26 C27 2(2) . . . .
C25 C26 C27 C22 -1(2) . . . .
C21 C22 C27 C26 177.4(15) . . . .
C23 C22 C27 C26 -1(2) . . . .
C24 C25 C28 C29 -3.1(19) . . . .
C26 C25 C28 C29 177.0(12) . . . .
C25 C28 C29 C30 0(2) . . . .
C28 C29 C30 N2 3.4(18) . . . .
C20 C19 N1 C23 0.2(17) . . . .
C20 C19 N1 Gd1 -178.0(9) . . . .
C22 C23 N1 C19 -2.4(15) . . . .
C24 C23 N1 C19 179.2(9) . . . .
C22 C23 N1 Gd1 175.9(7) . . . .
C24 C23 N1 Gd1 -2.4(12) . . . .
O2 Gd1 N1 C19 -152.4(7) 2_566 . . .
O4 Gd1 N1 C19 29.9(10) 1_565 . . .
O5 Gd1 N1 C19 121.3(8) . . . .
O3 Gd1 N1 C19 -99.9(8) 2_556 . . .
O1 Gd1 N1 C19 -24.2(8) . . . .
O7 Gd1 N1 C19 51.5(8) . . . .
N2 Gd1 N1 C19 -176.6(9) . . . .
O2 Gd1 N1 C23 29.3(9) 2_566 . . .
O4 Gd1 N1 C23 -148.4(6) 1_565 . . .
O5 Gd1 N1 C23 -56.9(7) . . . .
O3 Gd1 N1 C23 81.8(7) 2_556 . . .
O1 Gd1 N1 C23 157.5(7) . . . .
O7 Gd1 N1 C23 -126.8(7) . . . .
N2 Gd1 N1 C23 5.2(7) . . . .
C29 C30 N2 C24 -3.9(16) . . . .
C29 C30 N2 Gd1 170.9(8) . . . .
C25 C24 N2 C30 0.7(15) . . . .
C23 C24 N2 C30 -174.6(9) . . . .
C25 C24 N2 Gd1 -174.3(8) . . . .
C23 C24 N2 Gd1 10.3(12) . . . .
O2 Gd1 N2 C30 12.8(8) 2_566 . . .
O4 Gd1 N2 C30 -28.3(10) 1_565 . . .
O5 Gd1 N2 C30 -74.4(8) . . . .
O3 Gd1 N2 C30 96.2(9) 2_556 . . .
O1 Gd1 N2 C30 138.7(8) . . . .
O7 Gd1 N2 C30 -130.2(8) . . . .
N1 Gd1 N2 C30 177.1(9) . . . .
O2 Gd1 N2 C24 -172.4(7) 2_566 . . .
O4 Gd1 N2 C24 146.5(6) 1_565 . . .
O5 Gd1 N2 C24 100.4(7) . . . .
O3 Gd1 N2 C24 -89.0(7) 2_556 . . .
O1 Gd1 N2 C24 -46.6(8) . . . .
O7 Gd1 N2 C24 44.5(8) . . . .
N1 Gd1 N2 C24 -8.1(7) . . . .
O2 C1 O1 Gd1 -19.9(12) . . . .
C2 C1 O1 Gd1 155.8(6) . . . .
O2 Gd1 O1 C1 4.5(8) 2_566 . . .
O4 Gd1 O1 C1 69.5(7) 1_565 . . .
O5 Gd1 O1 C1 139.9(6) . . . .
O3 Gd1 O1 C1 -61.0(7) 2_556 . . .
O7 Gd1 O1 C1 146.5(7) . . . .
N1 Gd1 O1 C1 -137.7(7) . . . .
N2 Gd1 O1 C1 -102.9(7) . . . .
O1 C1 O2 Gd1 52(2) . . . 2_566
C2 C1 O2 Gd1 -123.9(16) . . . 2_566
O4 C12 O3 Gd1 -47.7(12) . . . 2_556
C10 C12 O3 Gd1 128.5(7) . . . 2_556
O3 C12 O4 Gd1 71.6(11) . . . 1_545
C10 C12 O4 Gd1 -104.7(9) . . . 1_545
O6 C13 O5 Gd1 -8.2(17) . . . .
C15 C13 O5 Gd1 166.8(6) . . . .
O2 Gd1 O5 C13 139.9(10) 2_566 . . .
O4 Gd1 O5 C13 65.2(10) 1_565 . . .
O3 Gd1 O5 C13 -153.1(9) 2_556 . . .
O1 Gd1 O5 C13 -3.9(12) . . . .
O7 Gd1 O5 C13 -10.5(9) . . . .
N1 Gd1 O5 C13 -80.8(10) . . . .
N2 Gd1 O5 C13 -139.5(10) . . . .
